data_7237622
loop_
_publ_author_name
'Szklarz, Przemys\/law'
'G\;agor, Anna'
'Jakubas, Ryszard'
'Zieli\'nski, Piotr'
'Piecha-Bisiorek, Anna'
'Cichos, Jakub'
'Karbowiak, Miros\/law'
'Bator, Gra\.zyna'
'Ci\.zman, Agnieszka'

_publ_section_title
;
 Lead-free hybrid ferroelectric material based on formamidine:
 [NH2CHNH2]3Bi2I9
;
_journal_issue 10
_journal_name_full 'Journal of Materials Chemistry C'
_journal_page_first 3003
_journal_paper_doi 10.1039/C8TC06458J
_journal_volume 7
_journal_year 2019
_chemical_formula_sum 'C3 H15 Bi2 I9 N6'
_chemical_formula_weight 1695.27
_space_group_crystal_system hexagonal
_space_group_IT_number 186
_space_group_name_Hall 'P 6c -2c'
_space_group_name_H-M_alt 'P 63 m c'
_atom_sites_solution_hydrogens difmap
_audit_creation_method SHELXL-2014/7
_audit_update_record
;
2018-07-14 deposited with the CCDC.
2019-02-04 downloaded from the CCDC.
;
_cell_angle_alpha 90
_cell_angle_beta 90
_cell_angle_gamma 120
_cell_formula_units_Z 2
_cell_length_a 8.7119(2)
_cell_length_b 8.7119(2)
_cell_length_c 22.0141(9)
_cell_measurement_reflns_used 4165
_cell_measurement_temperature 219.8(4)
_cell_measurement_theta_max 25.5570
_cell_measurement_theta_min 2.8970
_cell_volume 1446.96(8)
_computing_cell_refinement 'CrysAlisPro 1.171.38.43 (Rigaku OD, 2015)'
_computing_data_collection 'CrysAlisPro 1.171.38.43 (Rigaku OD, 2015)'
_computing_data_reduction 'CrysAlisPro 1.171.38.43 (Rigaku OD, 2015)'
_computing_structure_refinement 'SHELXL-2014/7 (Sheldrick, 2014)'
_diffrn_ambient_environment N~2~
_diffrn_ambient_temperature 219.8(4)
_diffrn_detector 'CCD plate'
_diffrn_detector_area_resol_mean 10.6249
_diffrn_detector_type Atlas
_diffrn_measured_fraction_theta_full 0.991
_diffrn_measured_fraction_theta_max 0.991
_diffrn_measurement_device 'four-circle diffractometer'
_diffrn_measurement_device_type 'Xcalibur, Atlas'
_diffrn_radiation_monochromator graphite
_diffrn_radiation_probe x-ray
_diffrn_radiation_type 'Mo K\a'
_diffrn_radiation_wavelength 0.71073
_diffrn_reflns_av_R_equivalents 0.0400
_diffrn_reflns_av_unetI/netI 0.0186
_diffrn_reflns_Laue_measured_fraction_full 0.991
_diffrn_reflns_Laue_measured_fraction_max 0.991
_diffrn_reflns_limit_h_max 10
_diffrn_reflns_limit_h_min -10
_diffrn_reflns_limit_k_max 10
_diffrn_reflns_limit_k_min -8
_diffrn_reflns_limit_l_max 26
_diffrn_reflns_limit_l_min -26
_diffrn_reflns_number 10697
_diffrn_reflns_point_group_measured_fraction_full 0.992
_diffrn_reflns_point_group_measured_fraction_max 0.992
_diffrn_reflns_theta_full 25.651
_diffrn_reflns_theta_max 25.651
_diffrn_reflns_theta_min 3.274
_diffrn_source 'fine-focus sealed X-ray tube'
_diffrn_source_type 'Enhance (Mo) X-ray Source'
_exptl_absorpt_coefficient_mu 21.746
_exptl_absorpt_correction_T_max 1.00000
_exptl_absorpt_correction_T_min 0.62476
_exptl_absorpt_correction_type multi-scan
_exptl_absorpt_process_details
;
CrysAlisPro 1.171.38.43 (Rigaku Oxford Diffraction, 2015)
Empirical absorption correction using spherical harmonics,
 implemented in SCALE3 ABSPACK scaling algorithm.
;
_exptl_crystal_colour red
_exptl_crystal_density_diffrn 3.891
_exptl_crystal_description prism
_exptl_crystal_F_000 1436
_exptl_crystal_size_max 0.15
_exptl_crystal_size_mid 0.11
_exptl_crystal_size_min 0.10
_refine_diff_density_max 0.909
_refine_diff_density_min -0.553
_refine_diff_density_rms 0.116
_refine_ls_abs_structure_details
;
 Refined as an inversion twin.
;
_refine_ls_abs_structure_Flack 0.50(4)
_refine_ls_extinction_coef 0.0016(2)
_refine_ls_extinction_expression Fc^*^=kFc[1+0.001xFc^2^\l^3^/sin(2\q)]^-1/4^
_refine_ls_extinction_method 'SHELXL-2014/7 (Sheldrick 2014'
_refine_ls_goodness_of_fit_ref 1.257
_refine_ls_hydrogen_treatment noref
_refine_ls_matrix_type full
_refine_ls_number_parameters 43
_refine_ls_number_reflns 1114
_refine_ls_number_restraints 8
_refine_ls_restrained_S_all 1.252
_refine_ls_R_factor_all 0.0406
_refine_ls_R_factor_gt 0.0340
_refine_ls_shift/su_max 0.048
_refine_ls_shift/su_mean 0.014
_refine_ls_structure_factor_coef Fsqd
_refine_ls_weighting_details 'w=1/[\s^2^(Fo^2^)+(0.0352P)^2^+4.0862P] where P=(Fo^2^+2Fc^2^)/3'
_refine_ls_weighting_scheme calc
_refine_ls_wR_factor_gt 0.0851
_refine_ls_wR_factor_ref 0.0877
_reflns_Friedel_coverage 0.944
_reflns_Friedel_fraction_full 0.993
_reflns_Friedel_fraction_max 0.993
_reflns_number_gt 995
_reflns_number_total 1114
_reflns_threshold_expression 'I > 2\s(I)'
_cod_data_source_file c8tc06458j2.cif
_cod_data_source_block P63mc
_cod_original_cell_volume 1446.96(9)
_cod_database_code 7237622
_shelx_shelxl_version_number 2014/7
_shelx_space_group_comment
;
The symmetry employed for this shelxl refinement is uniquely defined
by the following loop, which should always be used as a source of
symmetry information in preference to the above space-group names.
They are only intended as comments.
;

loop_
_space_group_symop_operation_xyz
'x, y, z'
'-y, x-y, z'
'-x+y, -x, z'
'-x, -y, z+1/2'
'y, -x+y, z+1/2'
'x-y, x, z+1/2'
'-y, -x, z'
'-x+y, y, z'
'x, x-y, z'
'y, x, z+1/2'
'x-y, -y, z+1/2'
'-x, -x+y, z+1/2'

loop_
_atom_site_label
_atom_site_type_symbol
_atom_site_fract_x
_atom_site_fract_y
_atom_site_fract_z
_atom_site_U_iso_or_equiv
_atom_site_adp_type
_atom_site_occupancy
_atom_site_site_symmetry_order
_atom_site_calc_flag
_atom_site_refinement_flags_posn
_atom_site_refinement_flags_adp
_atom_site_refinement_flags_occupancy
Bi1 Bi 0.3333 0.6667 0.14158(13) 0.0556(8) Uani 1 6 d S T P
Bi2 Bi 0.3333 0.6667 0.33116(12) 0.0549(8) Uani 1 6 d S T P
I2 I 0.6600(5) 0.8300(2) 0.0675(2) 0.1099(18) Uani 1 2 d S T P
I3 I 0.49805(8) 0.50195(8) 0.2354(3) 0.0726(4) Uani 1 2 d S T P
I1 I 0.1680(2) 0.3361(4) 0.40195(18) 0.1025(17) Uani 1 2 d S T P
C1 C 0.0000 0.0000 0.217(4) 0.18(3) Uiso 1 6 d DS . P
H1 H 0.0084 0.0882 0.1911 0.221 Uiso 0.1667 1 calc R U P
N2 N 0.071(11) 0.035(6) 0.271(5) 0.18(3) Uiso 0.3333 2 d DS . P
H2A H 0.0606 -0.0491 0.2937 0.221 Uiso 0.3333 2 calc R U P
H2B H 0.1273 0.1430 0.2835 0.221 Uiso 0.1667 1 calc R U P
N3 N -0.0830(10) -0.1661(19) 0.202(4) 0.18(3) Uiso 0.3333 2 d DS . P
H3A H -0.0887 -0.2448 0.2265 0.221 Uiso 0.1667 1 calc R U P
H3B H -0.1324 -0.1974 0.1665 0.221 Uiso 0.1667 1 calc R U P
C6 C 0.6667 0.3333 0.067(2) 0.13(2) Uiso 1 6 d DS . P
H6 H 0.6678 0.3339 0.1095 0.152 Uiso 1 6 calc R U P
N7 N 0.666(4) 0.4650(18) 0.040(2) 0.13(2) Uiso 0.3333 1 d D . P
H7A H 0.6649 0.4682 0.0007 0.152 Uiso 0.3333 1 calc R U P
H7B H 0.6665 0.5488 0.0605 0.152 Uiso 0.3333 1 calc R U P
C4 C 0.6667 0.3333 0.367(3) 0.20(4) Uiso 1 6 d DS . P
H4 H 0.6355 0.3178 0.3257 0.235 Uiso 0.3333 2 calc R U P
N5 N 0.679(8) 0.196(4) 0.382(3) 0.20(4) Uiso 0.3333 1 d D . P
H5A H 0.7067 0.1862 0.4191 0.235 Uiso 0.3333 1 calc R U P
H5B H 0.6587 0.1149 0.3562 0.235 Uiso 0.3333 1 calc R U P

loop_
_atom_site_aniso_label
_atom_site_aniso_U_11
_atom_site_aniso_U_22
_atom_site_aniso_U_33
_atom_site_aniso_U_23
_atom_site_aniso_U_13
_atom_site_aniso_U_12
Bi1 0.0541(12) 0.0541(12) 0.059(2) 0.000 0.000 0.0271(6)
Bi2 0.0563(12) 0.0563(12) 0.0521(19) 0.000 0.000 0.0282(6)
I2 0.105(3) 0.127(3) 0.090(3) 0.0140(11) 0.028(2) 0.0526(16)
I3 0.0793(7) 0.0793(7) 0.0869(9) -0.0012(11) 0.0012(11) 0.0603(7)
I1 0.119(3) 0.073(2) 0.100(3) 0.0496(18) 0.0248(9) 0.0364(11)

loop_
_atom_type_symbol
_atom_type_description
_atom_type_scat_dispersion_real
_atom_type_scat_dispersion_imag
_atom_type_scat_source
N N 0.0061 0.0033 'International Tables Vol C Tables 4.2.6.8 and 6.1.1.4'
C C 0.0033 0.0016 'International Tables Vol C Tables 4.2.6.8 and 6.1.1.4'
I I -0.4742 1.8119 'International Tables Vol C Tables 4.2.6.8 and 6.1.1.4'
Bi Bi -4.1077 10.2566 'International Tables Vol C Tables 4.2.6.8 and 6.1.1.4'
H H 0.0000 0.0000 'International Tables Vol C Tables 4.2.6.8 and 6.1.1.4'

loop_
_geom_angle_atom_site_label_1
_geom_angle_atom_site_label_2
_geom_angle_atom_site_label_3
_geom_angle
_geom_angle_site_symmetry_1
_geom_angle_site_symmetry_3
I2 Bi1 I2 92.48(12) 2_665 3_565
I2 Bi1 I2 92.48(12) 2_665 .
I2 Bi1 I2 92.48(12) 3_565 .
I2 Bi1 I3 91.83(8) 2_665 2_665
I2 Bi1 I3 173.77(15) 3_565 2_665
I2 Bi1 I3 91.82(8) . 2_665
I2 Bi1 I3 91.82(8) 2_665 3_565
I2 Bi1 I3 91.83(8) 3_565 3_565
I2 Bi1 I3 173.77(15) . 3_565
I3 Bi1 I3 83.54(14) 2_665 3_565
I2 Bi1 I3 173.77(15) 2_665 .
I2 Bi1 I3 91.82(8) 3_565 .
I2 Bi1 I3 91.83(8) . .
I3 Bi1 I3 83.54(14) 2_665 .
I3 Bi1 I3 83.54(14) 3_565 .
I1 Bi2 I1 94.52(12) 3_565 2_665
I1 Bi2 I1 94.52(12) 3_565 .
I1 Bi2 I1 94.52(12) 2_665 .
I1 Bi2 I3 91.12(9) 3_565 3_565
I1 Bi2 I3 171.69(14) 2_665 3_565
I1 Bi2 I3 91.11(9) . 3_565
I1 Bi2 I3 91.11(9) 3_565 2_665
I1 Bi2 I3 91.12(9) 2_665 2_665
I1 Bi2 I3 171.69(14) . 2_665
I3 Bi2 I3 82.66(15) 3_565 2_665
I1 Bi2 I3 171.69(14) 3_565 .
I1 Bi2 I3 91.11(9) 2_665 .
I1 Bi2 I3 91.12(9) . .
I3 Bi2 I3 82.66(15) 3_565 .
I3 Bi2 I3 82.66(15) 2_665 .
Bi1 I3 Bi2 80.03(3) . .
N2 C1 N3 115.9(9) . .
N2 C1 H1 122.1 . .
N3 C1 H1 122.1 . .
C1 N2 H2A 120.0 . .
C1 N2 H2B 120.0 . .
H2A N2 H2B 120.0 . .
C1 N3 H3A 120.0 . .
C1 N3 H3B 120.0 . .
H3A N3 H3B 120.0 . .
N7 C6 N7 124.4(12) 9 .
N7 C6 H6 117.8 9 .
N7 C6 H6 117.8 . .
C6 N7 H7A 120.0 . .
C6 N7 H7B 120.0 . .
H7A N7 H7B 120.0 . .
N5 C4 N5 148(2) . 9
N5 C4 H4 106.1 . .
N5 C4 H4 106.1 9 .
C4 N5 H5A 120.0 . .
C4 N5 H5B 120.0 . .
H5A N5 H5B 120.0 . .

loop_
_geom_bond_atom_site_label_1
_geom_bond_atom_site_label_2
_geom_bond_distance
_geom_bond_site_symmetry_2
Bi1 I2 2.955(4) 2_665
Bi1 I2 2.955(4) 3_565
Bi1 I2 2.955(4) .
Bi1 I3 3.231(5) 2_665
Bi1 I3 3.231(5) 3_565
Bi1 I3 3.231(5) .
Bi2 I1 2.941(3) 3_565
Bi2 I1 2.941(3) 2_665
Bi2 I1 2.941(3) .
Bi2 I3 3.259(5) 3_565
Bi2 I3 3.259(5) 2_665
Bi2 I3 3.259(5) .
C1 N2 1.299(7) .
C1 N3 1.298(7) .
C1 H1 0.9300 .
N2 H2A 0.8600 .
N2 H2B 0.8600 .
N3 H3A 0.8600 .
N3 H3B 0.8600 .
C6 N7 1.300(7) 9
C6 N7 1.300(7) .
C6 H6 0.9300 .
N7 H7A 0.8600 .
N7 H7B 0.8600 .
C4 N5 1.300(7) .
C4 N5 1.300(7) 9
C4 H4 0.9300 .
N5 H5A 0.8600 .
N5 H5B 0.8600 .

loop_
_geom_hbond_atom_site_label_D
_geom_hbond_atom_site_label_H
_geom_hbond_atom_site_label_A
_geom_hbond_distance_DH
_geom_hbond_distance_HA
_geom_hbond_distance_DA
_geom_hbond_angle_DHA
_geom_hbond_site_symmetry_A
N2 H2A I1 0.86 2.93 3.70(7) 150.0 3
N3 H3B I2 0.86 2.92 3.69(7) 151.4 1_445
N7 H7B I2 0.86 2.48 3.264(9) 151.3 .
N7 H7A I1 0.86 2.70 3.43(5) 144.5 4_664
C4 H4 I3 0.93 3.14 3.85(5) 134.1 .
C4 H4 I3 0.93 3.14 3.85(5) 134.1 2_655
N5 H5B I3 0.86 2.94 3.64(6) 139.6 2_655
